data_2310341
loop_
_publ_author_name
'Benz, R.'
'Zachariasen, W.H.'

_publ_section_title
;
 Th3 N4 crystal structure and comparison with that of Th2 N2 O
;
_journal_name_full 'Acta Crystallographica (1,1948-23,1967)'
_journal_page_first 838
_journal_page_last 840
_journal_volume 21
_journal_year 1966
_chemical_formula_sum 'N4 Th3'
_chemical_name_systematic 'Th3 N4'
_space_group_IT_number 166
_symmetry_space_group_name_Hall '-P 3* 2'
_symmetry_space_group_name_H-M 'R -3 m :R'
_cell_angle_alpha 23.78
_cell_angle_beta 23.78
_cell_angle_gamma 23.78
_cell_formula_units_Z 1
_cell_length_a 9.398
_cell_length_b 9.398
_cell_length_c 9.398
_cell_volume 118.555
_citation_journal_id_ASTM ACCRA9
_cod_data_source_file Benz_ACCRA9_1966_1077.cif
_cod_data_source_block N4Th3
_cod_original_cell_volume 118.5551
_cod_original_sg_symbol_Hall '-R 3 2" (-y+z,x+z,-x+y+z)'
_cod_database_code 2310341

loop_
_symmetry_equiv_pos_as_xyz
x,y,z
z,x,y
y,z,x
-y,-x,-z
-z,-y,-x
-x,-z,-y
-x,-y,-z
-z,-x,-y
-y,-z,-x
y,x,z
z,y,x
x,z,y

loop_
_atom_site_label
_atom_site_type_symbol
_atom_site_fract_x
_atom_site_fract_y
_atom_site_fract_z
_atom_site_occupancy
_atom_site_U_iso_or_equiv
Th2 Th+4 0.222 0.222 0.222 1 0.0
N1 N-3 0.137 0.137 0.137 1 0.0
Th1 Th+4 0 0 0 1 0.0
N2 N-3 0.389 0.389 0.389 1 0.0
